data_4339662
loop_
_publ_author_name
'Tidmarsh, Ian S.'
'Scales, Emma'
'Brearley, Paul R.'
'Wolowska, Joanna'
'Sorace, Lorenzo'
'Caneschi, Andrea'
'Laye, Rebecca H.'
'McInnes, Eric J. L.'

_publ_section_title
;
 Synthesis, structural, and magnetic studies on a redox family of
 tetrametallic vanadium clusters: {VIV4}, {VIII2VIV2}, and {VIII4}
 butterfly complexes.
;
_journal_issue 23
_journal_name_full 'Inorganic chemistry'
_journal_page_first 9743
_journal_page_last 9753
_journal_paper_doi 10.1021/ic7011183
_journal_volume 46
_journal_year 2007
_chemical_formula_sum 'C30 H46 O16 V4'
_chemical_formula_weight 866.43
_chemical_name_systematic
; 
 ? 
;
_space_group_IT_number 14
_symmetry_cell_setting monoclinic
_symmetry_space_group_name_Hall '-P 2yn'
_symmetry_space_group_name_H-M 'P 1 21/n 1'
_atom_sites_solution_hydrogens geom
_atom_sites_solution_primary direct
_atom_sites_solution_secondary difmap
_audit_creation_method SHELXL-97
_cell_angle_alpha 90.00
_cell_angle_beta 91.770(3)
_cell_angle_gamma 90.00
_cell_formula_units_Z 2
_cell_length_a 10.2091(4)
_cell_length_b 15.6663(7)
_cell_length_c 11.3058(5)
_cell_measurement_reflns_used 8274
_cell_measurement_temperature 100(2)
_cell_measurement_theta_max 31.8941
_cell_measurement_theta_min 3.2662
_cell_volume 1807.37(13)
_computing_cell_refinement
;
CrysAlis RED, Oxford Diffraction Ltd.,
Version 1.171.29.1 (release 13-01-2006 CrysAlis171 .NET)
(compiled Jan 13 2006,17:25:00)
;
_computing_data_collection
;
CrysAlis CCD, Oxford Diffraction Ltd.,
Version 1.171.29.1 (release 13-01-2006 CrysAlis171 .NET)
(compiled Jan 13 2006,17:25:00)
;
_computing_data_reduction
;
CrysAlis RED, Oxford Diffraction Ltd.,
Version 1.171.29.1 (release 13-01-2006 CrysAlis171 .NET)
(compiled Jan 13 2006,17:25:00)
;
_computing_molecular_graphics 'Bruker SHELXTL'
_computing_publication_material 'Bruker SHELXTL'
_computing_structure_refinement 'SHELXL-97 (Sheldrick, 1997)'
_computing_structure_solution 'SHELXS-97 (Sheldrick, 1990)'
_diffrn_ambient_temperature 100(2)
_diffrn_detector_area_resol_mean 8.3367
_diffrn_measured_fraction_theta_full 0.993
_diffrn_measured_fraction_theta_max 0.993
_diffrn_measurement_device_type 'Oxford Diffraction Xcaliber 2'
_diffrn_measurement_method 'phi and omega'
_diffrn_radiation_monochromator graphite
_diffrn_radiation_source 'Enhance (Mo) X-ray Source'
_diffrn_radiation_type 'Mo K\a'
_diffrn_radiation_wavelength 0.7107
_diffrn_reflns_av_R_equivalents 0.0187
_diffrn_reflns_av_sigmaI/netI 0.0277
_diffrn_reflns_limit_h_max 14
_diffrn_reflns_limit_h_min -14
_diffrn_reflns_limit_k_max 22
_diffrn_reflns_limit_k_min -19
_diffrn_reflns_limit_l_max 16
_diffrn_reflns_limit_l_min -16
_diffrn_reflns_number 17947
_diffrn_reflns_theta_full 30.51
_diffrn_reflns_theta_max 30.51
_diffrn_reflns_theta_min 2.73
_exptl_absorpt_coefficient_mu 1.073
_exptl_absorpt_correction_T_max 0.6161
_exptl_absorpt_correction_T_min 0.6161
_exptl_absorpt_correction_type 'numeric analytical'
_exptl_absorpt_process_details
;
CrysAlis RED, Oxford Diffraction Ltd.,
Version 1.171.29.1 (release 13-01-2006 CrysAlis171 .NET)
(compiled Jan 13 2006,17:25:00)
Analytical numeric absorption correction using a multifaceted crystal
        model based on expressions derived by R.C. Clark & J.S. Reid.
(Clark, R. C. & Reid, J. S. (1995). Acta Cryst. A51, 887-897)
;
_exptl_crystal_colour brown
_exptl_crystal_density_diffrn 1.592
_exptl_crystal_density_method 'not measured'
_exptl_crystal_description block
_exptl_crystal_F_000 892
_exptl_crystal_size_max 0.54
_exptl_crystal_size_mid 0.41
_exptl_crystal_size_min 0.26
_refine_diff_density_max 0.762
_refine_diff_density_min -0.446
_refine_diff_density_rms 0.071
_refine_ls_extinction_method none
_refine_ls_goodness_of_fit_ref 1.041
_refine_ls_hydrogen_treatment constr
_refine_ls_matrix_type full
_refine_ls_number_parameters 231
_refine_ls_number_reflns 5480
_refine_ls_number_restraints 0
_refine_ls_restrained_S_all 1.041
_refine_ls_R_factor_all 0.0387
_refine_ls_R_factor_gt 0.0283
_refine_ls_shift/su_max 0.002
_refine_ls_shift/su_mean 0.000
_refine_ls_structure_factor_coef Fsqd
_refine_ls_weighting_details 'calc w=1/[\s^2^(Fo^2^)+(0.0500P)^2^+0.0000P] where P=(Fo^2^+2Fc^2^)/3'
_refine_ls_weighting_scheme calc
_refine_ls_wR_factor_gt 0.0763
_refine_ls_wR_factor_ref 0.0781
_reflns_number_gt 4265
_reflns_number_total 5480
_reflns_threshold_expression >2sigma(I)
_cod_data_source_file ic7011183-file007.cif
_cod_data_source_block oejlm153p21nprof
_cod_depositor_comments
;
The following automatic conversions were performed:

'_symmetry_cell_setting' value 'Monoclinic' changed to 'monoclinic'
according to
/usr/data/users/saulius/automatic-downloads/retrospective/ACS/lib/dictionaries/cif_core.dic
dictionary named 'cif_core.dic' version 2.4.2 from 2011-04-26.

Automatic conversion script
Id: cif_fix_values 2281 2013-09-26 08:29:07Z andrius 
;
_cod_original_sg_symbol_H-M P2(1)/n
_cod_database_code 4339662

loop_
_symmetry_equiv_pos_as_xyz
'x, y, z'
'-x+1/2, y+1/2, -z+1/2'
'-x, -y, -z'
'x-1/2, -y-1/2, z-1/2'

loop_
_atom_site_label
_atom_site_type_symbol
_atom_site_fract_x
_atom_site_fract_y
_atom_site_fract_z
_atom_site_U_iso_or_equiv
_atom_site_adp_type
_atom_site_occupancy
_atom_site_symmetry_multiplicity
_atom_site_calc_flag
_atom_site_refinement_flags
V1 V -0.06388(2) 0.155259(14) 0.61075(2) 0.01232(6) Uani 1 1 d .
V2 V 0.14898(2) 0.011724(14) 0.542835(19) 0.00984(6) Uani 1 1 d .
O1 O 0.08175(9) 0.23193(6) 0.56677(8) 0.01382(19) Uani 1 1 d .
O2 O -0.17862(9) 0.21378(6) 0.49200(9) 0.0160(2) Uani 1 1 d .
O3 O 0.28589(9) 0.09723(6) 0.51178(9) 0.01366(19) Uani 1 1 d .
O4 O 0.27222(9) -0.04905(6) 0.64958(9) 0.0149(2) Uani 1 1 d .
O5 O 0.07011(9) 0.07152(6) 0.67507(8) 0.01175(19) Uani 1 1 d .
O6 O 0.00204(9) 0.07588(6) 0.44803(8) 0.01011(18) Uani 1 1 d .
O7 O 0.18346(9) -0.05237(6) 0.39833(8) 0.01155(18) Uani 1 1 d .
O8 O -0.11070(10) 0.19963(7) 0.73286(9) 0.0200(2) Uani 1 1 d .
C1 C -0.03068(15) 0.31930(9) 0.42616(13) 0.0179(3) Uani 1 1 d .
H1 H -0.0229 0.3670 0.3778 0.021 Uiso 1 1 calc R
C2 C 0.07891(14) 0.29404(9) 0.49337(12) 0.0152(3) Uani 1 1 d .
C3 C 0.20743(15) 0.33912(10) 0.47828(15) 0.0227(3) Uani 1 1 d .
H3A H 0.2589 0.3357 0.5507 0.034 Uiso 1 1 calc R
H3B H 0.1914 0.3979 0.4588 0.034 Uiso 1 1 calc R
H3C H 0.2541 0.3125 0.4157 0.034 Uiso 1 1 calc R
C4 C -0.15191(14) 0.27770(9) 0.42648(12) 0.0164(3) Uani 1 1 d .
C5 C -0.25990(16) 0.30592(11) 0.34307(15) 0.0262(3) Uani 1 1 d .
H5A H -0.2706 0.2650 0.2804 0.039 Uiso 1 1 calc R
H5B H -0.2384 0.3605 0.3104 0.039 Uiso 1 1 calc R
H5C H -0.3400 0.3104 0.3849 0.039 Uiso 1 1 calc R
C6 C 0.45407(13) 0.04427(9) 0.64025(13) 0.0166(3) Uani 1 1 d .
H6 H 0.5389 0.0540 0.6694 0.020 Uiso 1 1 calc R
C7 C 0.40142(13) 0.10259(9) 0.55774(12) 0.0136(3) Uani 1 1 d .
C8 C 0.48237(14) 0.17736(10) 0.52205(16) 0.0232(3) Uani 1 1 d .
H8A H 0.4507 0.1983 0.4467 0.035 Uiso 1 1 calc R
H8B H 0.5722 0.1600 0.5164 0.035 Uiso 1 1 calc R
H8C H 0.4762 0.2217 0.5802 0.035 Uiso 1 1 calc R
C9 C 0.38905(13) -0.02686(9) 0.68167(12) 0.0153(3) Uani 1 1 d .
C10 C 0.45486(15) -0.08306(12) 0.77267(15) 0.0296(4) Uani 1 1 d .
H10A H 0.4226 -0.0697 0.8494 0.044 Uiso 1 1 calc R
H10B H 0.5478 -0.0737 0.7727 0.044 Uiso 1 1 calc R
H10C H 0.4364 -0.1417 0.7543 0.044 Uiso 1 1 calc R
C11 C 0.03579(14) 0.02389(9) 0.77751(12) 0.0139(3) Uani 1 1 d .
H11A H 0.0083 0.0633 0.8382 0.017 Uiso 1 1 calc R
H11B H 0.1128 -0.0060 0.8080 0.017 Uiso 1 1 calc R
C12 C 0.03175(13) 0.10967(8) 0.33422(11) 0.0121(3) Uani 1 1 d .
H12A H 0.1015 0.1514 0.3436 0.015 Uiso 1 1 calc R
H12B H -0.0449 0.1389 0.3016 0.015 Uiso 1 1 calc R
C13 C 0.19876(13) -0.00457(9) 0.29166(12) 0.0135(3) Uani 1 1 d .
H13A H 0.2278 -0.0429 0.2304 0.016 Uiso 1 1 calc R
H13B H 0.2669 0.0378 0.3052 0.016 Uiso 1 1 calc R
C14 C 0.07370(13) 0.04088(8) 0.24685(11) 0.0128(3) Uani 1 1 d .
C15 C 0.10477(15) 0.08503(9) 0.12999(12) 0.0172(3) Uani 1 1 d .
H15A H 0.1357 0.0435 0.0750 0.026 Uiso 1 1 calc R
H15B H 0.1712 0.1275 0.1441 0.026 Uiso 1 1 calc R
H15C H 0.0269 0.1117 0.0977 0.026 Uiso 1 1 calc R

loop_
_atom_site_aniso_label
_atom_site_aniso_U_11
_atom_site_aniso_U_22
_atom_site_aniso_U_33
_atom_site_aniso_U_23
_atom_site_aniso_U_13
_atom_site_aniso_U_12
V1 0.01258(11) 0.01095(11) 0.01344(11) 0.00121(8) 0.00044(8) -0.00062(8)
V2 0.00795(10) 0.01175(11) 0.00976(11) 0.00093(8) -0.00053(8) -0.00124(8)
O1 0.0154(4) 0.0122(4) 0.0139(4) 0.0009(4) 0.0001(4) -0.0015(4)
O2 0.0149(5) 0.0142(5) 0.0187(5) 0.0020(4) -0.0006(4) 0.0009(4)
O3 0.0103(4) 0.0148(5) 0.0157(5) 0.0015(4) -0.0011(4) -0.0018(3)
O4 0.0113(4) 0.0161(5) 0.0169(5) 0.0036(4) -0.0017(4) -0.0012(4)
O5 0.0132(4) 0.0125(4) 0.0095(4) 0.0016(3) 0.0002(4) -0.0022(3)
O6 0.0098(4) 0.0119(4) 0.0087(4) 0.0018(3) 0.0010(3) -0.0003(3)
O7 0.0110(4) 0.0123(4) 0.0114(4) 0.0026(4) 0.0012(3) -0.0004(3)
O8 0.0249(5) 0.0195(5) 0.0154(5) 0.0026(4) 0.0001(4) -0.0067(4)
C1 0.0235(7) 0.0136(6) 0.0166(7) 0.0045(5) 0.0012(6) 0.0007(5)
C2 0.0198(7) 0.0129(6) 0.0132(6) -0.0014(5) 0.0047(5) -0.0013(5)
C3 0.0209(7) 0.0216(8) 0.0258(8) 0.0044(6) 0.0045(6) -0.0049(6)
C4 0.0200(7) 0.0154(7) 0.0137(6) -0.0001(5) 0.0006(5) 0.0055(5)
C5 0.0226(8) 0.0286(9) 0.0269(8) 0.0086(7) -0.0049(7) 0.0056(6)
C6 0.0102(6) 0.0224(7) 0.0172(6) 0.0003(6) -0.0017(5) -0.0010(5)
C7 0.0110(6) 0.0141(6) 0.0158(6) -0.0041(5) 0.0033(5) -0.0015(5)
C8 0.0152(7) 0.0184(7) 0.0361(9) 0.0042(7) 0.0002(6) -0.0048(6)
C9 0.0112(6) 0.0216(7) 0.0130(6) 0.0007(5) 0.0002(5) 0.0024(5)
C10 0.0159(7) 0.0428(10) 0.0295(9) 0.0208(8) -0.0062(6) -0.0042(7)
C11 0.0162(6) 0.0163(6) 0.0089(6) 0.0020(5) -0.0016(5) -0.0007(5)
C12 0.0145(6) 0.0122(6) 0.0097(6) 0.0037(5) 0.0020(5) 0.0000(5)
C13 0.0135(6) 0.0143(6) 0.0129(6) 0.0014(5) 0.0040(5) -0.0003(5)
C14 0.0143(6) 0.0129(6) 0.0112(6) 0.0012(5) 0.0014(5) -0.0002(5)
C15 0.0226(7) 0.0178(7) 0.0116(6) 0.0032(5) 0.0041(5) -0.0005(6)

loop_
_atom_type_symbol
_atom_type_description
_atom_type_scat_dispersion_real
_atom_type_scat_dispersion_imag
_atom_type_scat_source
C C 0.0033 0.0016 'International Tables Vol C Tables 4.2.6.8 and 6.1.1.4'
H H 0.0000 0.0000 'International Tables Vol C Tables 4.2.6.8 and 6.1.1.4'
O O 0.0106 0.0060 'International Tables Vol C Tables 4.2.6.8 and 6.1.1.4'
V V 0.3005 0.5294 'International Tables Vol C Tables 4.2.6.8 and 6.1.1.4'

loop_
_geom_angle_atom_site_label_1
_geom_angle_atom_site_label_2
_geom_angle_atom_site_label_3
_geom_angle
_geom_angle_site_symmetry_1
_geom_angle_site_symmetry_3
O8 V1 O2 101.19(5) . .
O8 V1 O1 101.27(5) . .
O2 V1 O1 88.97(4) . .
O8 V1 O5 100.69(5) . .
O2 V1 O5 158.02(4) . .
O1 V1 O5 88.79(4) . .
O8 V1 O7 100.98(5) . 3_556
O2 V1 O7 89.49(4) . 3_556
O1 V1 O7 157.57(4) . 3_556
O5 V1 O7 84.34(4) . 3_556
O8 V1 O6 173.03(4) . .
O2 V1 O6 83.76(4) . .
O1 V1 O6 83.61(4) . .
O5 V1 O6 74.26(3) . .
O7 V1 O6 73.98(3) 3_556 .
O5 V2 O7 166.08(4) . .
O5 V2 O4 91.92(4) . .
O7 V2 O4 97.81(4) . .
O5 V2 O3 96.96(4) . .
O7 V2 O3 93.04(4) . .
O4 V2 O3 89.69(4) . .
O5 V2 O6 87.40(4) . 3_556
O7 V2 O6 81.66(4) . 3_556
O4 V2 O6 96.43(4) . 3_556
O3 V2 O6 172.37(4) . 3_556
O5 V2 O6 81.66(4) . .
O7 V2 O6 87.89(4) . .
O4 V2 O6 172.55(4) . .
O3 V2 O6 94.81(4) . .
O6 V2 O6 79.59(4) 3_556 .
C2 O1 V1 128.35(9) . .
C4 O2 V1 128.51(9) . .
C7 O3 V2 128.46(9) . .
C9 O4 V2 127.93(9) . .
C11 O5 V2 119.03(8) . .
C11 O5 V1 116.83(8) . .
V2 O5 V1 109.06(4) . .
C12 O6 V2 117.95(7) . 3_556
C12 O6 V2 118.23(7) . .
V2 O6 V2 100.41(4) 3_556 .
C12 O6 V1 125.78(7) . .
V2 O6 V1 94.62(3) 3_556 .
V2 O6 V1 94.15(3) . .
C13 O7 V2 117.47(8) . .
C13 O7 V1 117.09(8) . 3_556
V2 O7 V1 109.09(4) . 3_556
C2 C1 C4 124.27(13) . .
C2 C1 H1 117.9 . .
C4 C1 H1 117.9 . .
O1 C2 C1 124.96(13) . .
O1 C2 C3 115.38(13) . .
C1 C2 C3 119.62(13) . .
C2 C3 H3A 109.5 . .
C2 C3 H3B 109.5 . .
H3A C3 H3B 109.5 . .
C2 C3 H3C 109.5 . .
H3A C3 H3C 109.5 . .
H3B C3 H3C 109.5 . .
O2 C4 C1 124.77(13) . .
O2 C4 C5 115.48(13) . .
C1 C4 C5 119.72(13) . .
C4 C5 H5A 109.5 . .
C4 C5 H5B 109.5 . .
H5A C5 H5B 109.5 . .
C4 C5 H5C 109.5 . .
H5A C5 H5C 109.5 . .
H5B C5 H5C 109.5 . .
C9 C6 C7 124.84(13) . .
C9 C6 H6 117.6 . .
C7 C6 H6 117.6 . .
O3 C7 C6 123.97(12) . .
O3 C7 C8 116.92(12) . .
C6 C7 C8 119.10(12) . .
C7 C8 H8A 109.5 . .
C7 C8 H8B 109.5 . .
H8A C8 H8B 109.5 . .
C7 C8 H8C 109.5 . .
H8A C8 H8C 109.5 . .
H8B C8 H8C 109.5 . .
O4 C9 C6 124.94(13) . .
O4 C9 C10 115.35(13) . .
C6 C9 C10 119.70(13) . .
C9 C10 H10A 109.5 . .
C9 C10 H10B 109.5 . .
H10A C10 H10B 109.5 . .
C9 C10 H10C 109.5 . .
H10A C10 H10C 109.5 . .
H10B C10 H10C 109.5 . .
O5 C11 C14 113.36(10) . 3_556
O5 C11 H11A 108.9 . .
C14 C11 H11A 108.9 3_556 .
O5 C11 H11B 108.9 . .
C14 C11 H11B 108.9 3_556 .
H11A C11 H11B 107.7 . .
O6 C12 C14 112.98(10) . .
O6 C12 H12A 109.0 . .
C14 C12 H12A 109.0 . .
O6 C12 H12B 109.0 . .
C14 C12 H12B 109.0 . .
H12A C12 H12B 107.8 . .
O7 C13 C14 114.17(11) . .
O7 C13 H13A 108.7 . .
C14 C13 H13A 108.7 . .
O7 C13 H13B 108.7 . .
C14 C13 H13B 108.7 . .
H13A C13 H13B 107.6 . .
C11 C14 C12 111.46(11) 3_556 .
C11 C14 C15 108.30(11) 3_556 .
C12 C14 C15 107.92(11) . .
C11 C14 C13 110.36(11) 3_556 .
C12 C14 C13 111.09(11) . .
C15 C14 C13 107.56(11) . .
C14 C15 H15A 109.5 . .
C14 C15 H15B 109.5 . .
H15A C15 H15B 109.5 . .
C14 C15 H15C 109.5 . .
H15A C15 H15C 109.5 . .
H15B C15 H15C 109.5 . .

loop_
_geom_bond_atom_site_label_1
_geom_bond_atom_site_label_2
_geom_bond_distance
_geom_bond_site_symmetry_2
V1 O8 1.6304(11) .
V1 O2 1.9793(10) .
V1 O1 1.9865(10) .
V1 O5 2.0149(9) .
V1 O7 2.0226(9) 3_556
V1 O6 2.3367(9) .
V2 O5 1.9584(9) .
V2 O7 1.9588(9) .
V2 O4 1.9627(9) .
V2 O3 1.9753(9) .
V2 O6 2.0692(9) 3_556
V2 O6 2.0760(9) .
O1 C2 1.2786(16) .
O2 C4 1.2801(17) .
O3 C7 1.2768(16) .
O4 C9 1.2839(16) .
O5 C11 1.4304(16) .
O6 C12 1.4325(15) .
O6 V2 2.0692(9) 3_556
O7 C13 1.4323(16) .
O7 V1 2.0226(9) 3_556
C1 C2 1.390(2) .
C1 C4 1.399(2) .
C1 H1 0.9300 .
C2 C3 1.504(2) .
C3 H3A 0.9600 .
C3 H3B 0.9600 .
C3 H3C 0.9600 .
C4 C5 1.495(2) .
C5 H5A 0.9600 .
C5 H5B 0.9600 .
C5 H5C 0.9600 .
C6 C9 1.386(2) .
C6 C7 1.401(2) .
C6 H6 0.9300 .
C7 C8 1.4962(19) .
C8 H8A 0.9600 .
C8 H8B 0.9600 .
C8 H8C 0.9600 .
C9 C10 1.498(2) .
C10 H10A 0.9600 .
C10 H10B 0.9600 .
C10 H10C 0.9600 .
C11 C14 1.5283(19) 3_556
C11 H11A 0.9700 .
C11 H11B 0.9700 .
C12 C14 1.5319(18) .
C12 H12A 0.9700 .
C12 H12B 0.9700 .
C13 C14 1.5342(19) .
C13 H13A 0.9700 .
C13 H13B 0.9700 .
C14 C11 1.5283(19) 3_556
C14 C15 1.5331(18) .
C15 H15A 0.9600 .
C15 H15B 0.9600 .
C15 H15C 0.9600 .

loop_
_geom_torsion_atom_site_label_1
_geom_torsion_atom_site_label_2
_geom_torsion_atom_site_label_3
_geom_torsion_atom_site_label_4
_geom_torsion
_geom_torsion_site_symmetry_1
_geom_torsion_site_symmetry_4
O8 V1 O1 C2 -97.66(11) . .
O2 V1 O1 C2 3.54(11) . .
O5 V1 O1 C2 161.68(11) . .
O7 V1 O1 C2 89.70(15) 3_556 .
O6 V1 O1 C2 87.38(11) . .
O8 V1 O2 C4 98.15(12) . .
O1 V1 O2 C4 -3.13(12) . .
O5 V1 O2 C4 -87.34(15) . .
O7 V1 O2 C4 -160.75(12) 3_556 .
O6 V1 O2 C4 -86.81(12) . .
O5 V2 O3 C7 88.45(11) . .
O7 V2 O3 C7 -101.25(11) . .
O4 V2 O3 C7 -3.45(11) . .
O6 V2 O3 C7 -147.0(3) 3_556 .
O6 V2 O3 C7 170.61(11) . .
O5 V2 O4 C9 -92.50(11) . .
O7 V2 O4 C9 97.48(12) . .
O3 V2 O4 C9 4.45(12) . .
O6 V2 O4 C9 179.90(11) 3_556 .
O6 V2 O4 C9 -122.8(3) . .
O7 V2 O5 C11 87.72(18) . .
O4 V2 O5 C11 -46.75(9) . .
O3 V2 O5 C11 -136.67(9) . .
O6 V2 O5 C11 49.61(9) 3_556 .
O6 V2 O5 C11 129.46(9) . .
O7 V2 O5 V1 -49.83(18) . .
O4 V2 O5 V1 175.71(4) . .
O3 V2 O5 V1 85.78(5) . .
O6 V2 O5 V1 -87.94(4) 3_556 .
O6 V2 O5 V1 -8.09(4) . .
O8 V1 O5 C11 43.84(9) . .
O2 V1 O5 C11 -130.67(11) . .
O1 V1 O5 C11 145.08(9) . .
O7 V1 O5 C11 -56.30(8) 3_556 .
O6 V1 O5 C11 -131.22(9) . .
O8 V1 O5 V2 -177.56(5) . .
O2 V1 O5 V2 7.92(13) . .
O1 V1 O5 V2 -76.32(5) . .
O7 V1 O5 V2 82.30(5) 3_556 .
O6 V1 O5 V2 7.38(4) . .
O5 V2 O6 C12 141.37(9) . .
O7 V2 O6 C12 -47.85(8) . .
O4 V2 O6 C12 172.0(3) . .
O3 V2 O6 C12 45.03(9) . .
O6 V2 O6 C12 -129.75(10) 3_556 .
O5 V2 O6 V2 -88.87(4) . 3_556
O7 V2 O6 V2 81.90(4) . 3_556
O4 V2 O6 V2 -58.2(3) . 3_556
O3 V2 O6 V2 174.78(4) . 3_556
O6 V2 O6 V2 0.0 3_556 3_556
O5 V2 O6 V1 6.60(3) . .
O7 V2 O6 V1 177.38(4) . .
O4 V2 O6 V1 37.3(3) . .
O3 V2 O6 V1 -89.75(4) . .
O6 V2 O6 V1 95.47(4) 3_556 .
O8 V1 O6 C12 180(32) . .
O2 V1 O6 C12 44.05(9) . .
O1 V1 O6 C12 -45.61(9) . .
O5 V1 O6 C12 -136.15(9) . .
O7 V1 O6 C12 135.32(10) 3_556 .
O8 V1 O6 V2 50.0(4) . 3_556
O2 V1 O6 V2 -85.57(4) . 3_556
O1 V1 O6 V2 -175.23(4) . 3_556
O5 V1 O6 V2 94.22(4) . 3_556
O7 V1 O6 V2 5.69(3) 3_556 3_556
O8 V1 O6 V2 -50.8(4) . .
O2 V1 O6 V2 173.61(4) . .
O1 V1 O6 V2 83.95(4) . .
O5 V1 O6 V2 -6.59(3) . .
O7 V1 O6 V2 -95.13(4) 3_556 .
O5 V2 O7 C13 90.80(18) . .
O4 V2 O7 C13 -135.25(8) . .
O3 V2 O7 C13 -45.14(9) . .
O6 V2 O7 C13 129.35(9) 3_556 .
O6 V2 O7 C13 49.57(9) . .
O5 V2 O7 V1 -45.51(18) . 3_556
O4 V2 O7 V1 88.45(5) . 3_556
O3 V2 O7 V1 178.55(4) . 3_556
O6 V2 O7 V1 -6.96(4) 3_556 3_556
O6 V2 O7 V1 -86.74(4) . 3_556
V1 O1 C2 C1 -1.5(2) . .
V1 O1 C2 C3 -179.06(9) . .
C4 C1 C2 O1 -2.7(2) . .
C4 C1 C2 C3 174.85(14) . .
V1 O2 C4 C1 0.6(2) . .
V1 O2 C4 C5 178.65(10) . .
C2 C1 C4 O2 3.1(2) . .
C2 C1 C4 C5 -174.85(14) . .
V2 O3 C7 C6 1.7(2) . .
V2 O3 C7 C8 -176.82(10) . .
C9 C6 C7 O3 0.7(2) . .
C9 C6 C7 C8 179.22(14) . .
V2 O4 C9 C6 -3.8(2) . .
V2 O4 C9 C10 174.91(10) . .
C7 C6 C9 O4 0.4(2) . .
C7 C6 C9 C10 -178.28(14) . .
V2 O5 C11 C14 -65.57(13) . 3_556
V1 O5 C11 C14 68.79(12) . 3_556
V2 O6 C12 C14 -61.03(12) 3_556 .
V2 O6 C12 C14 60.10(12) . .
V1 O6 C12 C14 179.32(8) . .
V2 O7 C13 C14 -66.68(12) . .
V1 O7 C13 C14 66.17(12) 3_556 .
O6 C12 C14 C11 62.15(14) . 3_556
O6 C12 C14 C15 -179.06(11) . .
O6 C12 C14 C13 -61.38(14) . .
O7 C13 C14 C11 -59.34(15) . 3_556
O7 C13 C14 C12 64.81(14) . .
O7 C13 C14 C15 -177.29(11) . .
